data_7238095
loop_
_publ_author_name
'Mehta, Goverdhan'
'Sen, Saikat'
'Venkatesan, Kailasam'

_publ_section_title
;
 Concomitant dimorphism and helical self-assembly in a C2h-symmetric
 &#x2018;locked&#x2019; cyclitol
;
_journal_issue 65
_journal_name_full CrystEngComm
_journal_page_first 398
_journal_paper_doi 10.1039/b506591g
_journal_volume 7
_journal_year 2005
_chemical_absolute_configuration unk
_chemical_formula_iupac 'C14 H20 O4'
_chemical_formula_moiety 'C14 H20 O4'
_chemical_formula_structural 'C14 H20 O4'
_chemical_formula_sum 'C14 H20 O4'
_chemical_formula_weight 252.30
_chemical_melting_point 254.5(15)
_chemical_name_common
;
(4aR*,8aS*,9aR*,10aS*)-1,4,4a,5,8,8a,9,9a,10,10a-decahydro-
4a,8a,9a,10a-anthracenetetraol
;
_chemical_name_systematic
;
(4aR*,8aS*,9aR*,10aS*)-1,4,4a,5,8,8a,9,9a,10,10a-decahydro-4a,8a,9a,10a-
anthracenetetraol
;
_space_group_IT_number 76
_space_group_name_Hall 'P 4w'
_space_group_name_H-M_alt 'P 41'
_symmetry_cell_setting tetragonal
_symmetry_Int_Tables_number 76
_symmetry_space_group_name_Hall 'P 4w'
_symmetry_space_group_name_H-M 'P 41'
_atom_sites_solution_hydrogens geom
_atom_sites_solution_primary direct
_atom_sites_solution_secondary difmap
_cell_angle_alpha 90
_cell_angle_beta 90
_cell_angle_gamma 90
_cell_formula_units_Z 4
_cell_length_a 6.7802(9)
_cell_length_b 6.7802(9)
_cell_length_c 27.425(7)
_cell_measurement_temperature 100.0(2)
_cell_volume 1260.8(4)
_computing_cell_refinement 'SAINT (Bruker, 1998)'
_computing_data_collection 'SMART (Bruker, 1998)'
_computing_data_reduction SAINT
_computing_molecular_graphics 'Ortep-3 for Windows (Farrugia, 1997) and CAMERON (Watkin et al., 1993)'
_computing_publication_material 'PLATON (Spek, 2003)'
_computing_structure_refinement 'SHELXL-97 (Sheldrick, 1997)'
_computing_structure_solution 'SIR92 (Altomare et al., 1994)'
_diffrn_ambient_temperature 100.0(2)
_diffrn_measured_fraction_theta_full 1.000
_diffrn_measured_fraction_theta_max 1.000
_diffrn_measurement_device_type 'CCD area detector'
_diffrn_measurement_method '\f and \w scans'
_diffrn_radiation_monochromator graphite
_diffrn_radiation_probe x-ray
_diffrn_radiation_source 'fine focus sealed tube'
_diffrn_radiation_type MoK\a
_diffrn_radiation_wavelength 0.71073
_diffrn_reflns_av_R_equivalents 0.0392
_diffrn_reflns_av_sigmaI/netI 0.0219
_diffrn_reflns_limit_h_max 8
_diffrn_reflns_limit_h_min -8
_diffrn_reflns_limit_k_max 8
_diffrn_reflns_limit_k_min -8
_diffrn_reflns_limit_l_max 33
_diffrn_reflns_limit_l_min -34
_diffrn_reflns_number 12972
_diffrn_reflns_reduction_process ' ?'
_diffrn_reflns_theta_full 27.29
_diffrn_reflns_theta_max 27.29
_diffrn_reflns_theta_min 2.97
_exptl_absorpt_coefficient_mu 0.096
_exptl_absorpt_correction_T_max 0.9773
_exptl_absorpt_correction_T_min 0.9411
_exptl_absorpt_correction_type multi-scan
_exptl_absorpt_process_details '(SADABS; Sheldrick, 1996)'
_exptl_crystal_colour colorless
_exptl_crystal_density_diffrn 1.329
_exptl_crystal_density_method 'Not Measured'
_exptl_crystal_description 'square pyramidal'
_exptl_crystal_F_000 544
_exptl_crystal_size_max 0.48
_exptl_crystal_size_mid 0.40
_exptl_crystal_size_min 0.24
_refine_diff_density_max 0.249
_refine_diff_density_min -0.164
_refine_diff_density_rms 0.044
_refine_ls_abs_structure_details 'see text'
_refine_ls_extinction_method none
_refine_ls_goodness_of_fit_ref 1.224
_refine_ls_hydrogen_treatment constr
_refine_ls_matrix_type full
_refine_ls_number_parameters 243
_refine_ls_number_reflns 1450
_refine_ls_number_restraints 1
_refine_ls_restrained_S_all 1.224
_refine_ls_R_factor_all 0.0436
_refine_ls_R_factor_gt 0.0422
_refine_ls_shift/su_max 0.002
_refine_ls_shift/su_mean 0.000
_refine_ls_structure_factor_coef Fsqd
_refine_ls_weighting_details 'calc w=1/[\s^2^(Fo^2^)+(0.0614P)^2^+0.1763P] where P=(Fo^2^+2Fc^2^)/3'
_refine_ls_weighting_scheme calc
_refine_ls_wR_factor_gt 0.0986
_refine_ls_wR_factor_ref 0.0993
_reflns_number_gt 1415
_reflns_number_total 1450
_reflns_threshold_expression I>2sigma(I)
_cod_data_source_file b506591g.txt
_cod_data_source_block alphapolymorph
_cod_depositor_comments
;
The following automatic conversions were performed:

data item '_chemical_melting_point' value '253-256' was changed to
'254.5(15)' -- the average value was taken and precision was
estimated.

data item '_symmetry_cell_setting' value 'Tetragonal' was changed to
'tetragonal' in accordance with the
/home/saulius/struct/COD-crude-data/automatic-downloads/DataCite-retrospective/RSC/depositions/lib/dictionaries/cif_core.dic
dictionary named 'cif_core.dic' version 2.4.2 last updated on
2011-04-26.

Automatic conversion script
Id: cif_fix_values 6909 2019-04-08 15:41:33Z antanas 
;
_cod_original_cell_volume 1260.7(4)
_cod_database_code 7238095

loop_
_symmetry_equiv_pos_as_xyz
x,y,z
-y,x,1/4+z
-x,-y,1/2+z
y,-x,3/4+z

loop_
_atom_site_label
_atom_site_type_symbol
_atom_site_fract_x
_atom_site_fract_y
_atom_site_fract_z
_atom_site_U_iso_or_equiv
_atom_site_adp_type
_atom_site_occupancy
_atom_site_symmetry_multiplicity
_atom_site_calc_flag
C1 C 0.1461(3) 0.1360(3) 0.33370(7) 0.0137(4) Uani 1 1 d
C2 C 0.3172(3) 0.0706(3) 0.36609(7) 0.0177(4) Uani 1 1 d
C3 C 0.4466(3) 0.2370(3) 0.38237(7) 0.0210(5) Uani 1 1 d
C4 C 0.4406(3) 0.4161(3) 0.36329(7) 0.0210(5) Uani 1 1 d
C5 C 0.2996(3) 0.4722(3) 0.32340(7) 0.0180(4) Uani 1 1 d
C6 C 0.2179(3) 0.2936(3) 0.29689(8) 0.0155(4) Uani 1 1 d
C7 C 0.0502(3) 0.3502(3) 0.26217(7) 0.0153(4) Uani 1 1 d
C8 C -0.0406(3) 0.1750(3) 0.23508(6) 0.0147(4) Uani 1 1 d
C9 C -0.2092(3) 0.2416(3) 0.20175(7) 0.0191(4) Uani 1 1 d
C10 C -0.3327(3) 0.0746(3) 0.18379(7) 0.0212(5) Uani 1 1 d
C11 C -0.3308(3) -0.1034(3) 0.20351(8) 0.0230(5) Uani 1 1 d
C12 C -0.1982(3) -0.1582(3) 0.24541(8) 0.0206(5) Uani 1 1 d
C13 C -0.1145(3) 0.0190(3) 0.27219(7) 0.0155(4) Uani 1 1 d
C14 C 0.0522(3) -0.0383(3) 0.30697(7) 0.0157(4) Uani 1 1 d
O1 O -0.0012(2) 0.2364(2) 0.36248(5) 0.0158(3) Uani 1 1 d
O2 O 0.3658(2) 0.2086(2) 0.26579(5) 0.0179(3) Uani 1 1 d
O3 O 0.1039(2) 0.0809(2) 0.20408(5) 0.0194(3) Uani 1 1 d
O4 O -0.27494(19) 0.1032(2) 0.29959(5) 0.0167(3) Uani 1 1 d
H1O H -0.024(4) 0.173(4) 0.3914(11) 0.041(7) Uiso 1 1 d
H2O H 0.484(4) 0.193(3) 0.2780(8) 0.019(6) Uiso 1 1 d
H3O H 0.210(4) 0.104(3) 0.2151(9) 0.019(6) Uiso 1 1 d
H4O H -0.225(4) 0.166(3) 0.3216(10) 0.022(6) Uiso 1 1 d
H2A H 0.264(3) 0.001(3) 0.3940(9) 0.018(5) Uiso 1 1 d
H2B H 0.391(3) -0.020(3) 0.3497(8) 0.009(5) Uiso 1 1 d
H3 H 0.542(3) 0.208(3) 0.4083(9) 0.014(5) Uiso 1 1 d
H4 H 0.527(3) 0.506(3) 0.3751(8) 0.013(5) Uiso 1 1 d
H5A H 0.194(3) 0.550(3) 0.3352(8) 0.013(5) Uiso 1 1 d
H5B H 0.368(3) 0.563(3) 0.2988(9) 0.025(6) Uiso 1 1 d
H7A H -0.046(3) 0.413(3) 0.2818(8) 0.013(5) Uiso 1 1 d
H7B H 0.107(3) 0.440(3) 0.2371(8) 0.010(5) Uiso 1 1 d
H9A H -0.294(3) 0.330(3) 0.2175(8) 0.015(5) Uiso 1 1 d
H9B H -0.149(3) 0.311(4) 0.1740(9) 0.022(6) Uiso 1 1 d
H10 H -0.423(3) 0.097(3) 0.1582(10) 0.022(6) Uiso 1 1 d
H11 H -0.411(4) -0.205(3) 0.1919(9) 0.021(6) Uiso 1 1 d
H12A H -0.271(4) -0.237(4) 0.2682(11) 0.037(7) Uiso 1 1 d
H12B H -0.091(4) -0.238(3) 0.2334(9) 0.017(5) Uiso 1 1 d
H14B H 0.151(3) -0.106(3) 0.2889(9) 0.019(6) Uiso 1 1 d
H14A H -0.004(3) -0.129(3) 0.3302(8) 0.015(5) Uiso 1 1 d

loop_
_atom_site_aniso_label
_atom_site_aniso_U_11
_atom_site_aniso_U_22
_atom_site_aniso_U_33
_atom_site_aniso_U_23
_atom_site_aniso_U_13
_atom_site_aniso_U_12
C1 0.0161(9) 0.0178(9) 0.0073(8) 0.0025(7) 0.0013(7) 0.0037(8)
C2 0.0181(10) 0.0242(10) 0.0109(9) 0.0046(9) 0.0018(8) 0.0062(8)
C3 0.0164(10) 0.0363(12) 0.0104(9) -0.0022(8) -0.0032(8) 0.0050(8)
C4 0.0180(10) 0.0289(11) 0.0162(10) -0.0079(9) -0.0023(8) 0.0009(9)
C5 0.0171(10) 0.0199(10) 0.0172(10) 0.0005(8) 0.0004(8) 0.0018(8)
C6 0.0138(9) 0.0217(10) 0.0110(8) 0.0001(8) 0.0023(7) 0.0018(8)
C7 0.0176(10) 0.0178(10) 0.0106(9) 0.0029(8) 0.0021(8) 0.0023(8)
C8 0.0103(9) 0.0235(10) 0.0104(9) -0.0017(8) 0.0012(7) 0.0035(8)
C9 0.0187(10) 0.0278(11) 0.0109(9) 0.0009(9) -0.0006(8) 0.0051(9)
C10 0.0158(9) 0.0358(12) 0.0119(10) -0.0047(9) -0.0044(9) 0.0042(8)
C11 0.0198(11) 0.0292(12) 0.0199(10) -0.0131(9) -0.0024(8) -0.0006(9)
C12 0.0191(11) 0.0212(10) 0.0214(11) -0.0032(9) 0.0020(8) -0.0017(8)
C13 0.0171(10) 0.0190(9) 0.0105(9) -0.0022(8) 0.0002(7) 0.0040(8)
C14 0.0172(10) 0.0157(9) 0.0143(10) 0.0043(8) 0.0031(8) 0.0016(8)
O1 0.0171(7) 0.0217(7) 0.0085(6) 0.0009(6) 0.0031(5) 0.0034(5)
O2 0.0110(7) 0.0317(8) 0.0111(7) -0.0003(6) -0.0003(5) 0.0043(6)
O3 0.0145(8) 0.0317(8) 0.0120(7) -0.0051(6) 0.0007(6) 0.0016(6)
O4 0.0123(7) 0.0242(8) 0.0135(8) -0.0031(6) 0.0005(6) 0.0018(6)

loop_
_atom_type_symbol
_atom_type_description
_atom_type_scat_dispersion_real
_atom_type_scat_dispersion_imag
_atom_type_scat_source
O O 0.0106 0.0060 'International Tables Vol C Tables 4.2.6.8 and 6.1.1.4'
H H 0.0000 0.0000 'International Tables Vol C Tables 4.2.6.8 and 6.1.1.4'
C C 0.0033 0.0016 'International Tables Vol C Tables 4.2.6.8 and 6.1.1.4'

loop_
_geom_angle_atom_site_label_1
_geom_angle_atom_site_label_2
_geom_angle_atom_site_label_3
_geom_angle
C1 O1 H1O 111.6(17)
C1 C14 C13 114.20(15)
C1 C14 H14A 110.1(13)
C1 C14 H14B 109.1(14)
C1 C2 H2A 108.4(13)
C1 C2 H2B 109.2(13)
C2 C1 C6 109.91(15)
C2 C1 C14 111.74(15)
C2 C3 H3 116.6(12)
C3 C2 C1 113.56(17)
C3 C2 H2A 110.4(13)
C3 C2 H2B 109.3(12)
C3 C4 C5 122.7(2)
C3 C4 H4 117.4(14)
C4 C3 C2 123.8(2)
C4 C3 H3 119.6(12)
C4 C5 C6 112.32(17)
C4 C5 H5A 111.9(13)
C4 C5 H5B 110.0(13)
C5 C4 H4 120.0(14)
C5 C6 C1 110.69(16)
C5 C6 C7 111.65(16)
C6 C7 H7A 105.8(13)
C6 C7 H7B 107.3(12)
C6 C5 H5A 109.5(13)
C6 C5 H5B 109.2(13)
C6 O2 H2O 117.5(15)
C7 C6 C1 110.16(15)
C7 C8 C9 111.15(16)
C7 C8 C13 109.93(14)
C8 C7 C6 113.93(15)
C8 C7 H7A 110.2(12)
C8 C7 H7B 107.1(12)
C8 O3 H3O 107.6(18)
C8 C9 H9A 111.8(13)
C8 C9 H9B 107.2(13)
C9 C8 C13 110.56(16)
C9 C10 H10 119.3(14)
C10 C11 C12 122.89(19)
C10 C11 H11 122.0(14)
C10 C9 H9A 107.1(14)
C10 C9 H9B 109.7(14)
C10 C9 C8 113.10(17)
C11 C10 C9 123.50(18)
C11 C10 H10 117.1(14)
C11 C12 C13 113.40(17)
C11 C12 H12A 109.0(17)
C11 C12 H12B 109.2(14)
C12 C13 C14 112.13(16)
C12 C11 H11 115.1(15)
C12 C13 C8 110.06(16)
C13 C12 H12A 108.4(18)
C13 C12 H12B 109.0(14)
C13 O4 H4O 106.4(17)
C13 C14 H14A 106.2(13)
C13 C14 H14B 108.6(14)
C14 C1 C6 110.59(15)
C14 C13 C8 110.09(15)
O1 C1 C2 110.16(15)
O1 C1 C14 109.80(15)
O1 C1 C6 104.39(15)
O2 C6 C5 110.45(15)
O2 C6 C7 104.45(16)
O2 C6 C1 109.24(15)
O3 C8 C13 107.73(15)
O3 C8 C7 110.82(15)
O3 C8 C9 106.56(15)
O4 C13 C12 106.48(16)
O4 C13 C14 109.49(16)
O4 C13 C8 108.46(14)
H2B C2 H2A 105.6(19)
H5B C5 H5A 103.5(17)
H7A C7 H7B 112.6(17)
H9A C9 H9B 107.8(19)
H12A C12 H12B 108(2)
H14B C14 H14A 108.6(18)

loop_
_geom_bond_atom_site_label_1
_geom_bond_atom_site_label_2
_geom_bond_distance
C1 C2 1.527(3)
C1 C6 1.549(2)
C1 C14 1.529(3)
C2 H2B 0.91(2)
C2 H2A 0.97(2)
C3 C2 1.498(3)
C3 H3 0.98(2)
C4 C3 1.323(3)
C4 H4 0.91(2)
C5 C4 1.502(3)
C5 H5B 1.02(2)
C5 H5A 0.94(2)
C6 C5 1.517(3)
C6 C7 1.532(3)
C7 C8 1.531(3)
C7 H7A 0.95(2)
C7 H7B 0.99(2)
C9 C8 1.532(3)
C9 C10 1.492(3)
C9 H9A 0.93(2)
C9 H9B 0.98(2)
C10 H10 0.94(3)
C11 C10 1.323(3)
C11 H11 0.93(3)
C12 C11 1.505(3)
C12 H12A 0.96(3)
C12 H12B 0.97(3)
C13 C8 1.551(3)
C13 C12 1.518(3)
C14 C13 1.530(3)
C14 H14B 0.95(2)
C14 H14A 0.97(2)
O1 C1 1.443(2)
O1 H1O 0.92(3)
O2 C6 1.437(3)
O2 H2O 0.87(2)
O3 C8 1.445(2)
O3 H3O 0.80(3)
O4 C13 1.440(2)
O4 H4O 0.81(3)

loop_
_geom_torsion_atom_site_label_1
_geom_torsion_atom_site_label_2
_geom_torsion_atom_site_label_3
_geom_torsion_atom_site_label_4
_geom_torsion
C1 C6 C7 C8 -55.5(2)
C1 C14 C13 O4 -63.9(2)
C1 C14 C13 C12 178.19(17)
C1 C14 C13 C8 55.3(2)
C1 C6 C5 C4 47.6(2)
C2 C1 C6 C5 -59.6(2)
C2 C1 C14 C13 -177.47(16)
C2 C1 C6 C7 176.40(16)
C2 C1 C6 O2 62.2(2)
C4 C3 C2 C1 -13.1(3)
C5 C4 C3 C2 0.9(3)
C6 C5 C4 C3 -18.9(3)
C6 C1 C2 C3 41.4(2)
C5 C6 C7 C8 -178.94(16)
C6 C7 C8 O3 -62.7(2)
C6 C7 C8 C9 179.02(16)
C6 C7 C8 C13 56.3(2)
C6 C1 C14 C13 -54.7(2)
C7 C6 C5 C4 170.74(17)
C8 C13 C12 C11 -44.8(2)
C8 C9 C10 C11 16.1(3)
C10 C9 C8 O3 72.8(2)
C10 C9 C8 C7 -166.32(17)
C10 C9 C8 C13 -44.0(2)
C12 C13 C8 C7 -178.05(15)
C12 C13 C8 O3 -57.19(19)
C12 C13 C8 C9 58.9(2)
C12 C11 C10 C9 -2.0(3)
C13 C12 C11 C10 17.1(3)
C14 C13 C8 C9 -177.03(16)
C14 C13 C8 O3 66.90(19)
C14 C1 C6 O2 -61.63(19)
C14 C1 C6 C5 176.53(15)
C14 C1 C6 C7 52.6(2)
C14 C13 C12 C11 -167.66(17)
C14 C1 C2 C3 164.61(17)
C14 C13 C8 C7 -53.95(19)
O1 C1 C6 O2 -179.66(15)
O1 C1 C2 C3 -73.1(2)
O1 C1 C6 C5 58.51(19)
O1 C1 C6 C7 -65.47(18)
O1 C1 C14 C13 60.0(2)
O2 C6 C7 C8 61.68(19)
O2 C6 C5 C4 -73.5(2)
O4 C13 C12 C11 72.6(2)
O4 C13 C8 O3 -173.32(15)
O4 C13 C8 C7 65.83(18)
O4 C13 C8 C9 -57.3(2)
